data_1561154
loop_
_publ_author_name
'Abeysinghe, Dileka'
'Smith, Mark D.'
'Morrison, Gregory'
'Yeon, Jeongho'
'zur Loye, Hans-Conrad'

_publ_section_title
;
 Facile in-situ reduction: Crystal growth and magnetic studies of reduced
 vanadium (III/IV) silicates CaxLn1&#x2212;xVSiO5 (Ln = Ce--Nd, Sm--Lu, Y)
;
_journal_name_full 'Journal of Solid State Chemistry'
_journal_page_first 80
_journal_page_last 86
_journal_paper_doi 10.1016/j.jssc.2018.01.004
_journal_volume 260
_journal_year 2018
_chemical_formula_moiety 'Ca0.75 O5 Pr0.25 Si V'
_chemical_formula_sum 'Ca0.75 O5 Pr0.25 Si V'
_chemical_formula_weight 224.03
_space_group_crystal_system monoclinic
_space_group_IT_number 15
_space_group_name_Hall '-C 2yc'
_space_group_name_H-M_alt 'C 1 2/c 1'
_atom_sites_solution_hydrogens .
_cell_angle_alpha 90
_cell_angle_beta 112.9006(17)
_cell_angle_gamma 90
_cell_formula_units_Z 4
_cell_length_a 6.5727(3)
_cell_length_b 8.7978(4)
_cell_length_c 6.9423(3)
_cell_measurement_reflns_used 5237
_cell_measurement_temperature 298(2)
_cell_measurement_theta_max 40.225
_cell_measurement_theta_min 4.086
_cell_volume 369.80(3)
_computing_cell_refinement 'SAINT Version 8.34a (Bruker, 2014)'
_computing_data_collection 'Bruker APEXII v2014.9-0 (Bruker, 2014)'
_computing_data_reduction 'SAINT Version 8.34a (Bruker, 2014)'
_computing_molecular_graphics various
_computing_publication_material various
_computing_structure_refinement 'SHELXL-2014/7 (Sheldrick, 2014)'
_computing_structure_solution 'SHELXS (Sheldrick, 2008)'
_diffrn_ambient_temperature 298(2)
_diffrn_detector_area_resol_mean 10.4
_diffrn_measured_fraction_theta_full 0.996
_diffrn_measured_fraction_theta_max 0.996
_diffrn_measurement_device_type 'Bruker D8 QUEST'
_diffrn_measurement_method '\w and \f scans'
_diffrn_radiation_type MoK\a
_diffrn_radiation_wavelength 0.71073
_diffrn_reflns_av_R_equivalents 0.0333
_diffrn_reflns_av_unetI/netI 0.0175
_diffrn_reflns_Laue_measured_fraction_full 0.996
_diffrn_reflns_Laue_measured_fraction_max 0.996
_diffrn_reflns_limit_h_max 11
_diffrn_reflns_limit_h_min -11
_diffrn_reflns_limit_k_max 16
_diffrn_reflns_limit_k_min -15
_diffrn_reflns_limit_l_max 12
_diffrn_reflns_limit_l_min -12
_diffrn_reflns_number 10351
_diffrn_reflns_point_group_measured_fraction_full 0.996
_diffrn_reflns_point_group_measured_fraction_max 0.996
_diffrn_reflns_theta_full 40.260
_diffrn_reflns_theta_max 40.262
_diffrn_reflns_theta_min 4.086
_diffrn_source 'microfocus sealed X-ray tube'
_exptl_absorpt_coefficient_mu 7.122
_exptl_absorpt_correction_T_max 0.1097
_exptl_absorpt_correction_T_min 0.0540
_exptl_absorpt_correction_type multi-scan
_exptl_absorpt_process_details 'SADABS Version 2014/4 (Bruker, 2014)'
_exptl_crystal_colour black
_exptl_crystal_density_diffrn 4.024
_exptl_crystal_description needle
_exptl_crystal_F_000 427
_exptl_crystal_size_max 0.100
_exptl_crystal_size_mid 0.080
_exptl_crystal_size_min 0.060
_refine_diff_density_max 1.051
_refine_diff_density_min -0.823
_refine_diff_density_rms 0.151
_refine_ls_extinction_coef 0.0086(11)
_refine_ls_extinction_expression Fc^*^=kFc[1+0.001xFc^2^\l^3^/sin(2\q)]^-1/4^
_refine_ls_extinction_method 'SHELXL-2014/7 (Sheldrick 2014'
_refine_ls_goodness_of_fit_ref 1.110
_refine_ls_hydrogen_treatment undef
_refine_ls_matrix_type full
_refine_ls_number_parameters 42
_refine_ls_number_reflns 1156
_refine_ls_number_restraints 0
_refine_ls_restrained_S_all 1.110
_refine_ls_R_factor_all 0.0313
_refine_ls_R_factor_gt 0.0229
_refine_ls_shift/su_max 0.000
_refine_ls_shift/su_mean 0.000
_refine_ls_structure_factor_coef Fsqd
_refine_ls_weighting_details 'w=1/[\s^2^(Fo^2^)+(0.0320P)^2^+0.9999P] where P=(Fo^2^+2Fc^2^)/3'
_refine_ls_weighting_scheme calc
_refine_ls_wR_factor_gt 0.0679
_refine_ls_wR_factor_ref 0.0709
_reflns_number_gt 985
_reflns_number_total 1156
_reflns_threshold_expression 'I > 2\s(I)'
_cod_data_source_file 2.cif
_cod_data_source_block 2
_cod_original_sg_symbol_H-M 'C 2/c'
_cod_database_code 1561154
_shelx_space_group_comment
;
The symmetry employed for this shelxl refinement is uniquely defined
by the following loop, which should always be used as a source of
symmetry information in preference to the above space-group names.
They are only intended as comments.
;
_shelx_estimated_absorpt_t_min 0.536
_shelx_estimated_absorpt_t_max 0.675

loop_
_space_group_symop_operation_xyz
'x, y, z'
'-x, y, -z+1/2'
'x+1/2, y+1/2, z'
'-x+1/2, y+1/2, -z+1/2'
'-x, -y, -z'
'x, -y, z-1/2'
'-x+1/2, -y+1/2, -z'
'x+1/2, -y+1/2, z-1/2'

loop_
_atom_site_label
_atom_site_type_symbol
_atom_site_fract_x
_atom_site_fract_y
_atom_site_fract_z
_atom_site_U_iso_or_equiv
_atom_site_adp_type
_atom_site_occupancy
_atom_site_site_symmetry_order
_atom_site_calc_flag
_atom_site_refinement_flags_posn
_atom_site_refinement_flags_adp
_atom_site_refinement_flags_occupancy
_atom_site_disorder_assembly
_atom_site_disorder_group
Pr1 Pr 0.0000 0.33212(3) 0.2500 0.01673(9) Uani 0.2471(16) 2 d S T P . .
Ca1 Ca 0.0000 0.33212(3) 0.2500 0.01673(9) Uani 0.7529(16) 2 d S T P . .
V1 V 0.0000 0.0000 0.0000 0.01066(9) Uani 1 2 d S . P . .
Si1 Si 0.0000 0.68244(6) 0.2500 0.00541(11) Uani 1 2 d S T P . .
O1 O 0.31865(19) 0.06709(13) 0.08504(19) 0.0138(2) Uani 1 1 d . . . . .
O2 O 0.39259(19) 0.28813(12) 0.38294(18) 0.0118(2) Uani 1 1 d . . . . .
O3 O 0.0000 0.06690(18) 0.2500 0.0138(3) Uani 1 2 d S T P . .

loop_
_atom_site_aniso_label
_atom_site_aniso_U_11
_atom_site_aniso_U_22
_atom_site_aniso_U_33
_atom_site_aniso_U_23
_atom_site_aniso_U_13
_atom_site_aniso_U_12
Pr1 0.01099(12) 0.00909(11) 0.02286(16) 0.000 -0.00131(9) 0.000
Ca1 0.01099(12) 0.00909(11) 0.02286(16) 0.000 -0.00131(9) 0.000
V1 0.01178(16) 0.01168(15) 0.00868(15) 0.00018(10) 0.00415(12) 0.00125(10)
Si1 0.00524(19) 0.00552(19) 0.0054(2) 0.000 0.00199(16) 0.000
O1 0.0109(4) 0.0140(4) 0.0142(5) -0.0027(4) 0.0023(4) -0.0008(3)
O2 0.0123(4) 0.0108(4) 0.0126(4) -0.0021(3) 0.0053(4) -0.0012(3)
O3 0.0154(7) 0.0119(6) 0.0129(7) 0.000 0.0043(5) 0.000

loop_
_atom_type_symbol
_atom_type_description
_atom_type_scat_dispersion_real
_atom_type_scat_dispersion_imag
_atom_type_scat_source
O O 0.0106 0.0060 'International Tables Vol C Tables 4.2.6.8 and 6.1.1.4'
Si Si 0.0817 0.0704 'International Tables Vol C Tables 4.2.6.8 and 6.1.1.4'
Ca Ca 0.2262 0.3064 'International Tables Vol C Tables 4.2.6.8 and 6.1.1.4'
V V 0.3005 0.5294 'International Tables Vol C Tables 4.2.6.8 and 6.1.1.4'
Pr Pr -0.2180 2.8214 'International Tables Vol C Tables 4.2.6.8 and 6.1.1.4'

loop_
_geom_angle_atom_site_label_1
_geom_angle_atom_site_label_2
_geom_angle_atom_site_label_3
_geom_angle
_geom_angle_site_symmetry_1
_geom_angle_site_symmetry_3
O3 Pr1 O2 80.76(3) . 2
O3 Pr1 O2 80.76(3) . .
O2 Pr1 O2 161.52(5) 2 .
O3 Pr1 O1 147.99(3) . 4
O2 Pr1 O1 124.82(4) 2 4
O2 Pr1 O1 72.62(4) . 4
O3 Pr1 O1 147.99(3) . 3_455
O2 Pr1 O1 72.62(4) 2 3_455
O2 Pr1 O1 124.82(4) . 3_455
O1 Pr1 O1 64.02(5) 4 3_455
O3 Pr1 O2 65.90(2) . 8_455
O2 Pr1 O2 73.52(4) 2 8_455
O2 Pr1 O2 98.77(4) . 8_455
O1 Pr1 O2 134.80(4) 4 8_455
O1 Pr1 O2 89.31(4) 3_455 8_455
O3 Pr1 O2 65.90(2) . 7_556
O2 Pr1 O2 98.77(4) 2 7_556
O2 Pr1 O2 73.52(4) . 7_556
O1 Pr1 O2 89.31(4) 4 7_556
O1 Pr1 O2 134.80(4) 3_455 7_556
O2 Pr1 O2 131.79(5) 8_455 7_556
O3 Pr1 Si1 180.0 . .
O2 Pr1 Si1 99.24(3) 2 .
O2 Pr1 Si1 99.24(3) . .
O1 Pr1 Si1 32.01(3) 4 .
O1 Pr1 Si1 32.01(3) 3_455 .
O2 Pr1 Si1 114.10(2) 8_455 .
O2 Pr1 Si1 114.10(2) 7_556 .
O3 Pr1 V1 30.710(3) . .
O2 Pr1 V1 83.06(3) 2 .
O2 Pr1 V1 81.07(3) . .
O1 Pr1 V1 150.67(3) 4 .
O1 Pr1 V1 125.90(3) 3_455 .
O2 Pr1 V1 36.94(2) 8_455 .
O2 Pr1 V1 95.57(3) 7_556 .
Si1 Pr1 V1 149.290(3) . .
O3 Pr1 V1 30.710(3) . 2
O2 Pr1 V1 81.07(3) 2 2
O2 Pr1 V1 83.06(3) . 2
O1 Pr1 V1 125.90(3) 4 2
O1 Pr1 V1 150.67(3) 3_455 2
O2 Pr1 V1 95.57(3) 8_455 2
O2 Pr1 V1 36.94(2) 7_556 2
Si1 Pr1 V1 149.290(3) . 2
V1 Pr1 V1 61.419(6) . 2
O3 Pr1 V1 115.754(4) . 4
O2 Pr1 V1 160.70(3) 2 4
O2 Pr1 V1 36.47(3) . 4
O1 Pr1 V1 36.19(3) 4 4
O1 Pr1 V1 94.03(3) 3_455 4
O2 Pr1 V1 121.26(2) 8_455 4
O2 Pr1 V1 80.56(2) 7_556 4
Si1 Pr1 V1 64.246(4) . 4
V1 Pr1 V1 116.244(4) . 4
V1 Pr1 V1 107.755(4) 2 4
O3 Pr1 V1 115.754(4) . 3_455
O2 Pr1 V1 36.47(3) 2 3_455
O2 Pr1 V1 160.70(3) . 3_455
O1 Pr1 V1 94.03(3) 4 3_455
O1 Pr1 V1 36.19(3) 3_455 3_455
O2 Pr1 V1 80.56(2) 8_455 3_455
O2 Pr1 V1 121.26(2) 7_556 3_455
Si1 Pr1 V1 64.246(4) . 3_455
V1 Pr1 V1 107.755(3) . 3_455
V1 Pr1 V1 116.244(3) 2 3_455
V1 Pr1 V1 128.493(8) 4 3_455
O3 V1 O3 180.0 . 5
O3 V1 O1 90.65(4) . .
O3 V1 O1 89.35(4) 5 .
O3 V1 O1 89.35(4) . 5
O3 V1 O1 90.65(4) 5 5
O1 V1 O1 180.0 . 5
O3 V1 O2 87.50(6) . 8_455
O3 V1 O2 92.50(6) 5 8_455
O1 V1 O2 90.46(5) . 8_455
O1 V1 O2 89.54(5) 5 8_455
O3 V1 O2 92.50(6) . 4_545
O3 V1 O2 87.50(6) 5 4_545
O1 V1 O2 89.54(5) . 4_545
O1 V1 O2 90.46(5) 5 4_545
O2 V1 O2 180.00(7) 8_455 4_545
O3 V1 Pr1 40.56(5) . .
O3 V1 Pr1 139.44(5) 5 .
O1 V1 Pr1 78.85(3) . .
O1 V1 Pr1 101.16(3) 5 .
O2 V1 Pr1 49.54(3) 8_455 .
O2 V1 Pr1 130.46(3) 4_545 .
O3 V1 Pr1 139.44(5) . 5
O3 V1 Pr1 40.56(5) 5 5
O1 V1 Pr1 101.15(3) . 5
O1 V1 Pr1 78.84(3) 5 5
O2 V1 Pr1 130.46(3) 8_455 5
O2 V1 Pr1 49.54(3) 4_545 5
Pr1 V1 Pr1 180.0 . 5
O3 V1 Ca1 139.44(5) . 5
O3 V1 Ca1 40.56(5) 5 5
O1 V1 Ca1 101.15(3) . 5
O1 V1 Ca1 78.84(3) 5 5
O2 V1 Ca1 130.46(3) 8_455 5
O2 V1 Ca1 49.54(3) 4_545 5
Pr1 V1 Ca1 180.0 . 5
Pr1 V1 Ca1 0.000(5) 5 5
O3 V1 Pr1 89.30(2) . 7_455
O3 V1 Pr1 90.70(2) 5 7_455
O1 V1 Pr1 134.85(3) . 7_455
O1 V1 Pr1 45.15(3) 5 7_455
O2 V1 Pr1 44.42(3) 8_455 7_455
O2 V1 Pr1 135.58(3) 4_545 7_455
Pr1 V1 Pr1 72.245(3) . 7_455
Pr1 V1 Pr1 107.755(3) 5 7_455
Ca1 V1 Pr1 107.8 5 7_455
O3 V1 Ca1 90.70(2) . 3_545
O3 V1 Ca1 89.30(2) 5 3_545
O1 V1 Ca1 45.15(3) . 3_545
O1 V1 Ca1 134.85(3) 5 3_545
O2 V1 Ca1 135.58(3) 8_455 3_545
O2 V1 Ca1 44.42(3) 4_545 3_545
Pr1 V1 Ca1 107.8 . 3_545
Pr1 V1 Ca1 72.245(3) 5 3_545
Ca1 V1 Ca1 72.245(3) 5 3_545
Pr1 V1 Ca1 180.0 7_455 3_545
O1 Si1 O1 103.71(9) 3_455 4
O1 Si1 O2 112.69(6) 3_455 3_455
O1 Si1 O2 108.09(6) 4 3_455
O1 Si1 O2 108.09(6) 3_455 4
O1 Si1 O2 112.69(6) 4 4
O2 Si1 O2 111.39(8) 3_455 4
O1 Si1 Pr1 51.86(4) 3_455 .
O1 Si1 Pr1 51.86(4) 4 .
O2 Si1 Pr1 124.31(4) 3_455 .
O2 Si1 Pr1 124.31(4) 4 .
O1 Si1 Pr1 64.07(4) 3_455 5_565
O1 Si1 Pr1 113.06(5) 4 5_565
O2 Si1 Pr1 138.26(4) 3_455 5_565
O2 Si1 Pr1 45.20(4) 4 5_565
Pr1 Si1 Pr1 87.886(9) . 5_565
O1 Si1 Ca1 64.07(4) 3_455 5_565
O1 Si1 Ca1 113.06(5) 4 5_565
O2 Si1 Ca1 138.26(4) 3_455 5_565
O2 Si1 Ca1 45.20(4) 4 5_565
Pr1 Si1 Ca1 87.9 . 5_565
Pr1 Si1 Ca1 0.0 5_565 5_565
O1 Si1 Pr1 113.06(5) 3_455 5_566
O1 Si1 Pr1 64.07(4) 4 5_566
O2 Si1 Pr1 45.20(4) 3_455 5_566
O2 Si1 Pr1 138.26(4) 4 5_566
Pr1 Si1 Pr1 87.886(9) . 5_566
Pr1 Si1 Pr1 175.773(19) 5_565 5_566
Ca1 Si1 Pr1 175.8 5_565 5_566
O1 Si1 Ca1 113.06(5) 3_455 5_566
O1 Si1 Ca1 64.07(4) 4 5_566
O2 Si1 Ca1 45.20(4) 3_455 5_566
O2 Si1 Ca1 138.26(4) 4 5_566
Pr1 Si1 Ca1 87.9 . 5_566
Pr1 Si1 Ca1 175.773(19) 5_565 5_566
Ca1 Si1 Ca1 175.773(19) 5_565 5_566
Pr1 Si1 Ca1 0.000(9) 5_566 5_566
O1 Si1 Ca1 130.64(4) 3_455 3
O1 Si1 Ca1 78.94(4) 4 3
O2 Si1 Ca1 112.93(4) 3_455 3
O2 Si1 Ca1 36.01(4) 4 3
Pr1 Si1 Ca1 111.8 . 3
Pr1 Si1 Ca1 69.681(4) 5_565 3
Ca1 Si1 Ca1 69.681(4) 5_565 3
Pr1 Si1 Ca1 112.005(5) 5_566 3
Ca1 Si1 Ca1 112.005(5) 5_566 3
O1 Si1 Ca1 78.94(4) 3_455 3_455
O1 Si1 Ca1 130.64(4) 4 3_455
O2 Si1 Ca1 36.01(4) 3_455 3_455
O2 Si1 Ca1 112.93(4) 4 3_455
Pr1 Si1 Ca1 111.8 . 3_455
Pr1 Si1 Ca1 112.005(5) 5_565 3_455
Ca1 Si1 Ca1 112.005(5) 5_565 3_455
Pr1 Si1 Ca1 69.681(4) 5_566 3_455
Ca1 Si1 Ca1 69.681(4) 5_566 3_455
Ca1 Si1 Ca1 136.327(18) 3 3_455
Si1 O1 V1 140.24(7) 3_545 .
Si1 O1 Pr1 96.13(5) 3_545 3_545
V1 O1 Pr1 98.66(5) . 3_545
Si1 O1 Ca1 96.13(5) 3_545 3_545
V1 O1 Ca1 98.66(5) . 3_545
Pr1 O1 Ca1 0.000(7) 3_545 3_545
Si1 O1 Ca1 87.72(5) 3_545 7
V1 O1 Ca1 121.00(5) . 7
Pr1 O1 Ca1 109.37(4) 3_545 7
Ca1 O1 Ca1 109.37(4) 3_545 7
Si1 O2 V1 125.38(6) 3_545 4
Si1 O2 Pr1 120.25(6) 3_545 .
V1 O2 Pr1 99.11(4) 4 .
Si1 O2 Pr1 107.94(5) 3_545 7_556
V1 O2 Pr1 93.53(4) 4 7_556
Pr1 O2 Pr1 106.48(4) . 7_556
Si1 O2 Ca1 107.94(5) 3_545 7_556
V1 O2 Ca1 93.53(4) 4 7_556
Pr1 O2 Ca1 106.5 . 7_556
Pr1 O2 Ca1 0.000(11) 7_556 7_556
V1 O3 V1 142.53(10) . 2
V1 O3 Pr1 108.73(5) . .
V1 O3 Pr1 108.73(5) 2 .

loop_
_geom_bond_atom_site_label_1
_geom_bond_atom_site_label_2
_geom_bond_distance
_geom_bond_site_symmetry_2
Pr1 O3 2.3333(16) .
Pr1 O2 2.4097(12) 2
Pr1 O2 2.4097(12) .
Pr1 O1 2.4379(12) 4
Pr1 O1 2.4379(12) 3_455
Pr1 O2 2.5906(12) 8_455
Pr1 O2 2.5906(12) 7_556
Pr1 Si1 3.0820(6) .
Pr1 V1 3.3985(3) .
Pr1 V1 3.3985(3) 2
Pr1 V1 3.39923(17) 4
Pr1 V1 3.39923(17) 3_455
V1 O3 1.8327(5) .
V1 O3 1.8327(5) 5
V1 O1 2.0301(12) .
V1 O1 2.0301(12) 5
V1 O2 2.0461(11) 8_455
V1 O2 2.0461(11) 4_545
V1 Pr1 3.3985(3) 5
V1 Ca1 3.3985(3) 5
V1 Pr1 3.39922(17) 7_455
V1 Ca1 3.39922(17) 3_545
Si1 O1 1.6431(12) 3_455
Si1 O1 1.6431(12) 4
Si1 O2 1.6498(11) 3_455
Si1 O2 1.6498(11) 4
Si1 Pr1 3.47351(15) 5_565
Si1 Ca1 3.47351(15) 5_565
Si1 Pr1 3.47351(15) 5_566
Si1 Ca1 3.47351(15) 5_566
Si1 Ca1 3.5404(3) 3
Si1 Ca1 3.5404(3) 3_455
O1 Si1 1.6431(12) 3_545
O1 Pr1 2.4378(12) 3_545
O1 Ca1 2.4378(12) 3_545
O1 Ca1 3.1264(13) 7
O2 Si1 1.6498(11) 3_545
O2 V1 2.0461(11) 4
O2 Pr1 2.5906(12) 7_556
O2 Ca1 2.5906(12) 7_556
O3 V1 1.8327(5) 2
